data_2207987
loop_
_publ_author_name
' Xue-Fei Yang'
' Xiao-Bing Wang'
' Ling-Yi Kong'

_publ_section_title
;
 Butyl
 3-[2-(3,4-dimethoxyphenyl)-7-methoxy-1-benzofuran-5-yl]-2-propenoate
;
_journal_coeditor_code BV6045
_journal_issue 2
_journal_name_full 'Acta Crystallographica Section E'
_journal_page_first o817
_journal_page_last o819
_journal_paper_doi 10.1107/S1600536806002686
_journal_volume 62
_journal_year 2006
_chemical_formula_iupac 'C24 H26 O6'
_chemical_formula_moiety 'C24 H26 O6'
_chemical_formula_sum 'C24 H26 O6'
_chemical_formula_weight 410.45
_chemical_name_systematic
;
Butyl 3-[2-(3,4-dimethoxyphenyl)-7-methoxy-1-benzofuran-5-yl]-2-propenoate
;
_space_group_IT_number 14
_symmetry_cell_setting monoclinic
_symmetry_space_group_name_Hall '-P 2yn'
_symmetry_space_group_name_H-M 'P 1 21/n 1'
_atom_sites_solution_hydrogens geom
_atom_sites_solution_primary direct
_atom_sites_solution_secondary difmap
_audit_creation_method SHELXL97
_cell_angle_alpha 90.00
_cell_angle_beta 103.655(4)
_cell_angle_gamma 90.00
_cell_formula_units_Z 4
_cell_length_a 18.381(5)
_cell_length_b 4.8068(13)
_cell_length_c 27.575(7)
_cell_measurement_reflns_used 1279
_cell_measurement_temperature 298(2)
_cell_measurement_theta_max 19.993
_cell_measurement_theta_min 2.424
_cell_volume 2367.5(11)
_computing_cell_refinement SMART
_computing_data_collection 'SMART (Bruker, 2000)'
_computing_data_reduction 'SAINT (Bruker, 2000)'
_computing_molecular_graphics 'SHELXTL (Bruker, 2000)'
_computing_publication_material 'SHELXTL and WinGX (Version 1.7; Farrugia, 1999)'
_computing_structure_refinement 'SHELXL97 (Sheldrick, 1997)'
_computing_structure_solution 'SHELXS97 (Sheldrick, 1990)'
_diffrn_ambient_temperature 298(2)
_diffrn_measured_fraction_theta_full 0.981
_diffrn_measured_fraction_theta_max 0.981
_diffrn_measurement_device_type 'Bruker SMART CCD area-detector'
_diffrn_measurement_method '\f and \w'
_diffrn_radiation_monochromator graphite
_diffrn_radiation_source 'fine-focus sealed tube'
_diffrn_radiation_type MoK\a
_diffrn_radiation_wavelength 0.71073
_diffrn_reflns_av_R_equivalents 0.0761
_diffrn_reflns_av_sigmaI/netI 0.1850
_diffrn_reflns_limit_h_max 21
_diffrn_reflns_limit_h_min -15
_diffrn_reflns_limit_k_max 5
_diffrn_reflns_limit_k_min -5
_diffrn_reflns_limit_l_max 31
_diffrn_reflns_limit_l_min -32
_diffrn_reflns_number 11615
_diffrn_reflns_theta_full 25.01
_diffrn_reflns_theta_max 25.01
_diffrn_reflns_theta_min 3.68
_diffrn_standards_decay_% 0
_diffrn_standards_number 0
_exptl_absorpt_coefficient_mu 0.082
_exptl_absorpt_correction_T_max 0.9853
_exptl_absorpt_correction_T_min 0.9584
_exptl_absorpt_correction_type multi-scan
_exptl_absorpt_process_details '(SADABS; Bruker, 2000)'
_exptl_crystal_colour colourless
_exptl_crystal_density_diffrn 1.151
_exptl_crystal_density_method 'not measured'
_exptl_crystal_description neddle
_exptl_crystal_F_000 872
_exptl_crystal_size_max 0.52
_exptl_crystal_size_mid 0.23
_exptl_crystal_size_min 0.18
_refine_diff_density_max 0.301
_refine_diff_density_min -0.275
_refine_ls_extinction_method none
_refine_ls_goodness_of_fit_ref 0.996
_refine_ls_hydrogen_treatment constr
_refine_ls_matrix_type full
_refine_ls_number_parameters 271
_refine_ls_number_reflns 4096
_refine_ls_number_restraints 4
_refine_ls_restrained_S_all 0.998
_refine_ls_R_factor_all 0.1787
_refine_ls_R_factor_gt 0.0752
_refine_ls_shift/su_max 0.000
_refine_ls_shift/su_mean 0.000
_refine_ls_structure_factor_coef Fsqd
_refine_ls_weighting_details 'calc w = 1/[\s^2^(Fo^2^)+(0.0501P)^2^] where P=(Fo^2^+2Fc^2^)/3'
_refine_ls_weighting_scheme calc
_refine_ls_wR_factor_gt 0.1834
_refine_ls_wR_factor_ref 0.2592
_reflns_number_gt 1678
_reflns_number_total 4096
_reflns_threshold_expression I>2\s(I)
_cod_data_source_file bv6045.cif
_cod_data_source_block I
_cod_depositor_comments
;
The following automatic conversions were performed:
'_symmetry_cell_setting' value 'Monoclinic' changed to 'monoclinic'
according to '/home/saulius/struct/CIF-dictionaries/cif_core.dic'
dictionary named 'cif_core.dic' version 2.4.1 from 2010-06-29.

Automatic conversion script
Id: cif_fix_enum 1527 2010-12-29 10:47:43Z saulius 

The following automatic conversions were performed:

'_symmetry_cell_setting' value 'Monoclinic' changed to 'monoclinic'
according to /home/saulius/struct/CIF-dictionaries/cif_core.dic
dictionary named 'cif_core.dic' version 2.4.1 from 2010-06-29.

Automatic conversion script
Id: cif_fix_values 1715 2011-07-08 13:25:40Z adriana 
;
_cod_original_cell_volume 2367.4(11)
_cod_original_sg_symbol_H-M 'P 21/n'
_cod_database_code 2207987
_cod_database_fobs_code 2207987

loop_
_symmetry_equiv_pos_as_xyz
'x, y, z'
'-x+1/2, y+1/2, -z+1/2'
'-x, -y, -z'
'x-1/2, -y-1/2, z-1/2'

loop_
_atom_site_label
_atom_site_fract_x
_atom_site_fract_y
_atom_site_fract_z
_atom_site_U_iso_or_equiv
_atom_site_adp_type
_atom_site_calc_flag
_atom_site_refinement_flags
_atom_site_occupancy
_atom_site_type_symbol
O1 0.16509(14) -0.0626(6) 0.10585(9) 0.0513(8) Uani d . 1 O
O2 0.27657(18) 0.3369(8) 0.11039(11) 0.0841(11) Uani d . 1 O
O3 0.2780(2) 0.8767(9) -0.13771(12) 0.0992(13) Uani d D 1 O
O4 0.1814(2) 0.6069(9) -0.17232(15) 0.1040(14) Uani d . 1 O
O5 0.14152(18) -0.6189(7) 0.25736(9) 0.0715(10) Uani d . 1 O
O6 0.02771(18) -0.9424(6) 0.22996(10) 0.0673(9) Uani d . 1 O
C1 0.1048(2) -0.2358(8) 0.08843(13) 0.0463(10) Uani d . 1 C
C2 0.0771(2) -0.1995(9) 0.03904(14) 0.0543(11) Uani d . 1 C
H2 0.0360 -0.2911 0.0193 0.065 Uiso calc R 1 H
C3 0.1218(2) 0.0037(9) 0.02259(14) 0.0499(11) Uani d . 1 C
C4 0.1248(3) 0.1263(9) -0.02260(14) 0.0590(12) Uani d . 1 C
H4 0.0894 0.0805 -0.0516 0.071 Uiso calc R 1 H
C5 0.1803(2) 0.3157(9) -0.02409(14) 0.0555(12) Uani d . 1 C
C6 0.2316(2) 0.3940(10) 0.01957(16) 0.0620(13) Uani d . 1 C
H6 0.2677 0.5273 0.0180 0.074 Uiso calc R 1 H
C7 0.2300(2) 0.2770(10) 0.06533(15) 0.0588(12) Uani d . 1 C
C8 0.1747(2) 0.0843(9) 0.06537(14) 0.0503(11) Uani d . 1 C
C9 0.2266(3) 0.7000(13) -0.13594(19) 0.0757(15) Uani d . 1 C
C10 0.2283(3) 0.6112(12) -0.08418(18) 0.0783(15) Uani d . 1 C
H10 0.2637 0.6921 -0.0583 0.094 Uiso calc R 1 H
C11 0.1840(3) 0.4295(10) -0.07317(17) 0.0709(14) Uani d . 1 C
H11 0.1487 0.3584 -0.1002 0.085 Uiso calc R 1 H
C12 0.2824(4) 0.9734(14) -0.18584(19) 0.108(2) Uani d D 1 C
H12A 0.2409 1.0972 -0.1994 0.129 Uiso calc R 1 H
H12B 0.2804 0.8179 -0.2085 0.129 Uiso calc R 1 H
C13 0.3555(4) 1.1254(16) -0.1794(3) 0.125(2) Uani d D 1 C
H13A 0.3581 1.2041 -0.2113 0.151 Uiso calc R 1 H
H13B 0.3558 1.2789 -0.1565 0.151 Uiso calc R 1 H
C14 0.4233(4) 0.9562(16) -0.1606(3) 0.126(2) Uani d D 1 C
H14A 0.4222 0.7978 -0.1825 0.151 Uiso calc R 1 H
H14B 0.4224 0.8855 -0.1277 0.151 Uiso calc R 1 H
C15 0.4940(4) 1.1107(18) -0.1571(3) 0.156(3) Uani d D 1 C
H15A 0.5357 0.9877 -0.1457 0.234 Uiso calc R 1 H
H15B 0.4969 1.2617 -0.1339 0.234 Uiso calc R 1 H
H15C 0.4952 1.1830 -0.1893 0.234 Uiso calc R 1 H
C16 0.3324(3) 0.5419(12) 0.1131(2) 0.0886(17) Uani d . 1 C
H16A 0.3606 0.5601 0.1470 0.133 Uiso calc R 1 H
H16B 0.3092 0.7167 0.1017 0.133 Uiso calc R 1 H
H16C 0.3652 0.4884 0.0923 0.133 Uiso calc R 1 H
C17 0.0837(2) -0.4174(8) 0.12524(13) 0.0457(10) Uani d . 1 C
C18 0.1252(2) -0.4246(8) 0.17435(13) 0.0480(10) Uani d . 1 C
H18 0.1668 -0.3098 0.1844 0.058 Uiso calc R 1 H
C19 0.1049(2) -0.6019(9) 0.20829(13) 0.0533(11) Uani d . 1 C
C20 0.0427(2) -0.7773(9) 0.19357(14) 0.0519(11) Uani d . 1 C
C21 0.0022(2) -0.7672(9) 0.14507(14) 0.0561(12) Uani d . 1 C
H21 -0.0394 -0.8816 0.1349 0.067 Uiso calc R 1 H
C22 0.0223(2) -0.5893(9) 0.11110(14) 0.0545(11) Uani d . 1 C
H22 -0.0059 -0.5854 0.0783 0.065 Uiso calc R 1 H
C23 0.1932(3) -0.4033(11) 0.27668(17) 0.0827(16) Uani d . 1 C
H23A 0.2150 -0.4376 0.3114 0.124 Uiso calc R 1 H
H23B 0.1675 -0.2278 0.2731 0.124 Uiso calc R 1 H
H23C 0.2319 -0.3987 0.2586 0.124 Uiso calc R 1 H
C24 -0.0364(3) -1.1204(11) 0.21625(19) 0.0823(15) Uani d . 1 C
H24A -0.0414 -1.2265 0.2448 0.123 Uiso calc R 1 H
H24B -0.0302 -1.2444 0.1902 0.123 Uiso calc R 1 H
H24C -0.0805 -1.0094 0.2046 0.123 Uiso calc R 1 H

loop_
_atom_site_aniso_label
_atom_site_aniso_U_11
_atom_site_aniso_U_22
_atom_site_aniso_U_33
_atom_site_aniso_U_12
_atom_site_aniso_U_13
_atom_site_aniso_U_23
O1 0.0501(17) 0.0567(19) 0.0415(15) -0.0061(15) 0.0000(13) 0.0066(13)
O2 0.072(2) 0.105(3) 0.0620(19) -0.037(2) -0.0104(17) 0.0200(18)
O3 0.111(3) 0.121(3) 0.068(2) -0.030(3) 0.025(2) 0.023(2)
O4 0.096(3) 0.129(4) 0.086(3) -0.028(3) 0.021(2) 0.032(2)
O5 0.085(2) 0.082(2) 0.0392(16) -0.0099(19) -0.0026(15) 0.0087(15)
O6 0.086(2) 0.065(2) 0.0516(17) -0.0077(19) 0.0178(16) 0.0099(15)
C1 0.050(2) 0.044(3) 0.041(2) 0.001(2) 0.0013(18) -0.0009(18)
C2 0.064(3) 0.053(3) 0.043(2) -0.014(2) 0.007(2) -0.007(2)
C3 0.054(3) 0.056(3) 0.038(2) -0.002(2) 0.0063(19) -0.0051(19)
C4 0.072(3) 0.063(3) 0.040(2) -0.006(3) 0.009(2) 0.000(2)
C5 0.062(3) 0.060(3) 0.045(2) 0.004(2) 0.015(2) 0.012(2)
C6 0.051(3) 0.070(3) 0.063(3) -0.007(2) 0.011(2) 0.014(2)
C7 0.046(3) 0.070(3) 0.054(3) -0.008(2) 0.000(2) 0.008(2)
C8 0.050(3) 0.055(3) 0.045(2) -0.001(2) 0.0086(19) 0.004(2)
C9 0.066(3) 0.102(5) 0.061(3) -0.006(3) 0.017(3) 0.011(3)
C10 0.078(4) 0.093(4) 0.062(3) -0.004(3) 0.014(3) 0.013(3)
C11 0.072(3) 0.080(4) 0.063(3) -0.002(3) 0.021(3) 0.009(3)
C12 0.125(5) 0.129(5) 0.068(4) -0.036(4) 0.020(3) 0.032(3)
C13 0.126(6) 0.145(7) 0.102(5) -0.019(6) 0.021(4) 0.048(4)
C14 0.138(7) 0.144(7) 0.105(5) -0.015(6) 0.049(5) 0.014(4)
C15 0.120(6) 0.199(9) 0.151(7) -0.059(6) 0.038(5) 0.022(6)
C16 0.072(3) 0.094(4) 0.089(4) -0.031(3) -0.002(3) 0.003(3)
C17 0.053(3) 0.043(2) 0.040(2) -0.001(2) 0.0081(18) 0.0002(19)
C18 0.052(2) 0.050(3) 0.037(2) -0.005(2) 0.0012(18) 0.0019(19)
C19 0.063(3) 0.059(3) 0.034(2) 0.006(2) 0.0015(19) 0.001(2)
C20 0.066(3) 0.051(3) 0.040(2) 0.002(2) 0.015(2) 0.004(2)
C21 0.066(3) 0.051(3) 0.048(2) -0.010(2) 0.008(2) -0.006(2)
C22 0.067(3) 0.054(3) 0.037(2) -0.006(2) 0.002(2) -0.001(2)
C23 0.094(4) 0.088(4) 0.051(3) -0.007(3) -0.013(3) -0.003(3)
C24 0.088(4) 0.081(4) 0.080(3) -0.016(3) 0.025(3) 0.017(3)

loop_
_atom_type_symbol
_atom_type_description
_atom_type_scat_dispersion_real
_atom_type_scat_dispersion_imag
_atom_type_scat_source
C C 0.0033 0.0016 'International Tables Vol C Tables 4.2.6.8 and 6.1.1.4'
H H 0.0000 0.0000 'International Tables Vol C Tables 4.2.6.8 and 6.1.1.4'
O O 0.0106 0.0060 'International Tables Vol C Tables 4.2.6.8 and 6.1.1.4'

loop_
_geom_angle_atom_site_label_1
_geom_angle_atom_site_label_2
_geom_angle_atom_site_label_3
_geom_angle
C8 O1 C1 106.0(3)
C7 O2 C16 119.1(3)
C9 O3 C12 117.1(4)
C19 O5 C23 117.2(3)
C20 O6 C24 116.9(3)
C2 C1 O1 110.8(3)
C2 C1 C17 132.9(4)
O1 C1 C17 116.3(3)
C1 C2 C3 107.6(4)
C1 C2 H2 126.2
C3 C2 H2 126.2
C4 C3 C8 118.2(4)
C4 C3 C2 136.6(4)
C8 C3 C2 105.2(3)
C5 C4 C3 119.5(4)
C5 C4 H4 120.2
C3 C4 H4 120.2
C4 C5 C6 120.6(4)
C4 C5 C11 117.9(4)
C6 C5 C11 121.6(4)
C7 C6 C5 121.3(4)
C7 C6 H6 119.3
C5 C6 H6 119.3
O2 C7 C8 116.5(4)
O2 C7 C6 126.9(4)
C8 C7 C6 116.6(4)
O1 C8 C7 125.9(4)
O1 C8 C3 110.3(4)
C7 C8 C3 123.7(4)
O4 C9 O3 125.1(5)
O4 C9 C10 122.6(5)
O3 C9 C10 112.3(5)
C11 C10 C9 123.7(5)
C11 C10 H10 118.1
C9 C10 H10 118.1
C10 C11 C5 129.8(5)
C10 C11 H11 115.1
C5 C11 H11 115.1
O3 C12 C13 107.0(5)
O3 C12 H12A 110.3
C13 C12 H12A 110.3
O3 C12 H12B 110.3
C13 C12 H12B 110.3
H12A C12 H12B 108.6
C14 C13 C12 115.6(6)
C14 C13 H13A 108.4
C12 C13 H13A 108.4
C14 C13 H13B 108.4
C12 C13 H13B 108.4
H13A C13 H13B 107.5
C13 C14 C15 113.7(7)
C13 C14 H14A 108.8
C15 C14 H14A 108.8
C13 C14 H14B 108.8
C15 C14 H14B 108.8
H14A C14 H14B 107.7
C14 C15 H15A 109.5
C14 C15 H15B 109.5
H15A C15 H15B 109.5
C14 C15 H15C 109.5
H15A C15 H15C 109.5
H15B C15 H15C 109.5
O2 C16 H16A 109.5
O2 C16 H16B 109.5
H16A C16 H16B 109.5
O2 C16 H16C 109.5
H16A C16 H16C 109.5
H16B C16 H16C 109.5
C22 C17 C18 119.1(3)
C22 C17 C1 119.8(3)
C18 C17 C1 121.2(4)
C19 C18 C17 120.1(4)
C19 C18 H18 120.0
C17 C18 H18 120.0
O5 C19 C18 124.1(4)
O5 C19 C20 115.4(4)
C18 C19 C20 120.5(3)
O6 C20 C21 125.7(4)
O6 C20 C19 115.6(3)
C21 C20 C19 118.7(4)
C20 C21 C22 120.9(4)
C20 C21 H21 119.6
C22 C21 H21 119.6
C17 C22 C21 120.7(4)
C17 C22 H22 119.6
C21 C22 H22 119.6
O5 C23 H23A 109.5
O5 C23 H23B 109.5
H23A C23 H23B 109.5
O5 C23 H23C 109.5
H23A C23 H23C 109.5
H23B C23 H23C 109.5
O6 C24 H24A 109.5
O6 C24 H24B 109.5
H24A C24 H24B 109.5
O6 C24 H24C 109.5
H24A C24 H24C 109.5
H24B C24 H24C 109.5

loop_
_geom_bond_atom_site_label_1
_geom_bond_atom_site_label_2
_geom_bond_distance
O1 C8 1.367(4)
O1 C1 1.379(4)
O2 C7 1.362(5)
O2 C16 1.411(5)
O3 C9 1.280(6)
O3 C12 1.426(5)
O4 C9 1.227(6)
O5 C19 1.364(4)
O5 C23 1.422(5)
O6 C20 1.358(5)
O6 C24 1.433(5)
C1 C2 1.348(5)
C1 C17 1.459(5)
C2 C3 1.418(5)
C2 H2 0.9300
C3 C4 1.391(6)
C3 C8 1.395(5)
C4 C5 1.376(6)
C4 H4 0.9300
C5 C6 1.395(6)
C5 C11 1.476(6)
C6 C7 1.388(6)
C6 H6 0.9300
C7 C8 1.376(6)
C9 C10 1.483(7)
C10 C11 1.279(6)
C10 H10 0.9300
C11 H11 0.9300
C12 C13 1.503(8)
C12 H12A 0.9700
C12 H12B 0.9700
C13 C14 1.476(8)
C13 H13A 0.9700
C13 H13B 0.9700
C14 C15 1.480(8)
C14 H14A 0.9700
C14 H14B 0.9700
C15 H15A 0.9600
C15 H15B 0.9600
C15 H15C 0.9600
C16 H16A 0.9600
C16 H16B 0.9600
C16 H16C 0.9600
C17 C22 1.378(5)
C17 C18 1.389(5)
C18 C19 1.381(5)
C18 H18 0.9300
C19 C20 1.401(6)
C20 C21 1.369(5)
C21 C22 1.382(5)
C21 H21 0.9300
C22 H22 0.9300
C23 H23A 0.9600
C23 H23B 0.9600
C23 H23C 0.9600
C24 H24A 0.9600
C24 H24B 0.9600
C24 H24C 0.9600

loop_
_geom_hbond_atom_site_label_D
_geom_hbond_atom_site_label_H
_geom_hbond_atom_site_label_A
_geom_hbond_site_symmetry_A
_geom_hbond_distance_DH
_geom_hbond_distance_HA
_geom_hbond_distance_DA
_geom_hbond_angle_DHA
C18 H18 O1 . 0.93 2.46 2.790(5) 101
C23 H23A O2 2_545 0.96 2.50 3.244(5) 134
C24 H24C O4 3_555 0.96 2.68 3.624(7) 167

loop_
_geom_torsion_atom_site_label_1
_geom_torsion_atom_site_label_2
_geom_torsion_atom_site_label_3
_geom_torsion_atom_site_label_4
_geom_torsion
_geom_torsion_publ_flag
C8 O1 C1 C2 -0.3(4) ?
C8 O1 C1 C17 179.6(3) ?
O1 C1 C2 C3 1.1(5) ?
C17 C1 C2 C3 -178.8(4) ?
C1 C2 C3 C4 177.7(5) ?
C1 C2 C3 C8 -1.4(5) ?
C8 C3 C4 C5 1.7(6) ?
C2 C3 C4 C5 -177.4(5) ?
C3 C4 C5 C6 -2.6(7) ?
C3 C4 C5 C11 176.7(4) ?
C4 C5 C6 C7 2.3(7) ?
C11 C5 C6 C7 -177.1(4) ?
C16 O2 C7 C8 -177.3(4) ?
C16 O2 C7 C6 1.4(7) ?
C5 C6 C7 O2 -179.6(4) ?
C5 C6 C7 C8 -1.0(7) ?
C1 O1 C8 C7 -178.2(4) ?
C1 O1 C8 C3 -0.6(4) ?
O2 C7 C8 O1 -3.9(7) ?
C6 C7 C8 O1 177.3(4) ?
O2 C7 C8 C3 178.8(4) ?
C6 C7 C8 C3 0.0(7) ?
C4 C3 C8 O1 -178.1(4) ?
C2 C3 C8 O1 1.3(4) ?
C4 C3 C8 C7 -0.4(6) ?
C2 C3 C8 C7 178.9(4) ?
C12 O3 C9 O4 0.5(9) yes
C12 O3 C9 C10 179.0(5) yes
O4 C9 C10 C11 0.9(9) yes
O3 C9 C10 C11 -177.7(5) yes
C9 C10 C11 C5 178.2(5) yes
C4 C5 C11 C10 177.9(5) ?
C6 C5 C11 C10 -2.7(8) ?
C9 O3 C12 C13 -167.9(5) ?
O3 C12 C13 C14 62.0(8) ?
C12 C13 C14 C15 177.2(6) ?
C2 C1 C17 C22 -2.5(7) yes
O1 C1 C17 C22 177.6(3) yes
C2 C1 C17 C18 176.3(4) yes
O1 C1 C17 C18 -3.6(5) yes
C22 C17 C18 C19 -0.1(6) ?
C1 C17 C18 C19 -178.8(4) ?
C23 O5 C19 C18 13.6(6) yes
C23 O5 C19 C20 -165.6(4) yes
C17 C18 C19 O5 -178.7(4) ?
C17 C18 C19 C20 0.5(6) ?
C24 O6 C20 C21 -0.3(6) yes
C24 O6 C20 C19 178.9(4) yes
O5 C19 C20 O6 -0.6(5) ?
C18 C19 C20 O6 -179.9(4) ?
O5 C19 C20 C21 178.6(4) ?
C18 C19 C20 C21 -0.6(6) ?
O6 C20 C21 C22 179.6(4) ?
C19 C20 C21 C22 0.4(6) ?
C18 C17 C22 C21 -0.2(6) ?
C1 C17 C22 C21 178.6(4) ?
C20 C21 C22 C17 0.0(6) ?

loop_
_cod_related_entry_id
_cod_related_entry_database
_cod_related_entry_code
1 ChemSpider 30654915
